data_2017891
loop_
_publ_author_name
'Smith, Graham'
'Wermuth, Urs D.'

_publ_section_title
;
 Three-dimensional hydrogen-bonded structures in the guanidinium salts
 of the monocyclic dicarboxylic acids
 <i>rac</i>-<i>trans</i>-cyclohexane-1,2-dicarboxylic acid (2:1,
 anhydrous), isophthalic acid (1:1, monohydrate) and terephthalic acid
 (2:1, trihydrate)
;
_journal_coeditor_code GD3361
_journal_issue 12
_journal_name_full 'Acta Crystallographica Section C'
_journal_page_first o575
_journal_page_last o580
_journal_paper_doi 10.1107/S0108270110042356
_journal_volume 66
_journal_year 2010
_chemical_formula_iupac 'C H6 N3 + , C8 H5 O4 - , H2 O'
_chemical_formula_moiety 'C H6 N3 +, C8 H5 O4 -, H2 O'
_chemical_formula_sum 'C9 H13 N3 O5'
_chemical_formula_weight 243.22
_chemical_melting_point 474
_chemical_name_common 'guanidinium hydrogen isophthalate monohydrate'
_chemical_name_systematic
;
guanidinium 3-carboxybenzoate monohydrate
;
_space_group_IT_number 15
_symmetry_cell_setting monoclinic
_symmetry_space_group_name_Hall '-C 2yc'
_symmetry_space_group_name_H-M 'C 1 2/c 1'
_atom_sites_solution_hydrogens geom
_atom_sites_solution_primary direct
_atom_sites_solution_secondary difmap
_audit_creation_method SHELXL97
_cell_angle_alpha 90.00
_cell_angle_beta 107.577(14)
_cell_angle_gamma 90.00
_cell_formula_units_Z 8
_cell_length_a 20.970(3)
_cell_length_b 5.1421(6)
_cell_length_c 22.241(2)
_cell_measurement_reflns_used 1819
_cell_measurement_temperature 297(2)
_cell_measurement_theta_max 28.77
_cell_measurement_theta_min 3.76
_cell_volume 2286.3(5)
_computing_cell_refinement 'CrysAlisPro (Oxford Diffraction, 2009)'
_computing_data_collection 'CrysAlisPro (Oxford Diffraction, 2009)'
_computing_data_reduction 'CrysAlisPro (Oxford Diffraction, 2009)'
_computing_molecular_graphics 'PLATON (Spek, 2009)'
_computing_publication_material 'PLATON (Spek, 2009)'
_computing_structure_refinement 'SHELXL97 (Sheldrick, 2008)'
_computing_structure_solution 'SHELXS97 (Sheldrick, 2008)'
_diffrn_ambient_temperature 297(2)
_diffrn_measured_fraction_theta_full 0.993
_diffrn_measured_fraction_theta_max 0.993
_diffrn_measurement_device_type 'Oxford Gemini-S CCD area-detector'
_diffrn_measurement_method \w
_diffrn_radiation_monochromator graphite
_diffrn_radiation_source 'Enhance (Mo) X-ray source'
_diffrn_radiation_type MoK\a
_diffrn_radiation_wavelength 0.71073
_diffrn_reflns_av_R_equivalents 0.0125
_diffrn_reflns_av_sigmaI/netI 0.0221
_diffrn_reflns_limit_h_max 24
_diffrn_reflns_limit_h_min -25
_diffrn_reflns_limit_k_max 6
_diffrn_reflns_limit_k_min -5
_diffrn_reflns_limit_l_max 16
_diffrn_reflns_limit_l_min -27
_diffrn_reflns_number 3906
_diffrn_reflns_theta_full 26.00
_diffrn_reflns_theta_max 26.00
_diffrn_reflns_theta_min 3.77
_diffrn_standards_number 0
_exptl_absorpt_coefficient_mu 0.116
_exptl_absorpt_correction_T_max 0.987
_exptl_absorpt_correction_T_min 0.907
_exptl_absorpt_correction_type multi-scan
_exptl_absorpt_process_details '(CrysAlis Pro; Oxford Diffraction, 2009)'
_exptl_crystal_colour colourless
_exptl_crystal_density_diffrn 1.413
_exptl_crystal_density_method 'not measured'
_exptl_crystal_description platelet
_exptl_crystal_F_000 1024
_exptl_crystal_size_max 0.40
_exptl_crystal_size_mid 0.30
_exptl_crystal_size_min 0.16
_refine_diff_density_max 0.583
_refine_diff_density_min -0.502
_refine_ls_extinction_method none
_refine_ls_goodness_of_fit_ref 1.057
_refine_ls_hydrogen_treatment mixed
_refine_ls_matrix_type full
_refine_ls_number_parameters 181
_refine_ls_number_reflns 2239
_refine_ls_number_restraints 0
_refine_ls_restrained_S_all 1.057
_refine_ls_R_factor_all 0.0670
_refine_ls_R_factor_gt 0.0520
_refine_ls_shift/su_max 0.002
_refine_ls_shift/su_mean 0.000
_refine_ls_structure_factor_coef Fsqd
_refine_ls_weighting_details 'calc w = 1/[\s^2^(Fo^2^)+(0.0881P)^2^+1.4498P] where P=(Fo^2^+2Fc^2^)/3'
_refine_ls_weighting_scheme calc
_refine_ls_wR_factor_gt 0.1489
_refine_ls_wR_factor_ref 0.1555
_reflns_number_gt 1694
_reflns_number_total 2239
_reflns_threshold_expression I>2\s(I)
_cod_data_source_file gd3361.cif
_cod_data_source_block II
_cod_original_sg_symbol_H-M 'C 2/c'
_cod_database_code 2017891
_cod_database_fobs_code 2017891

loop_
_symmetry_equiv_pos_site_id
_symmetry_equiv_pos_as_xyz
1 x,y,z
2 -x,y,1/2-z
3 -x,-y,-z
4 x,-y,1/2+z
5 1/2+x,1/2+y,z
6 1/2-x,1/2+y,1/2-z
7 1/2-x,1/2-y,-z
8 1/2+x,1/2-y,1/2+z

loop_
_atom_site_aniso_label
_atom_site_aniso_U_11
_atom_site_aniso_U_22
_atom_site_aniso_U_33
_atom_site_aniso_U_12
_atom_site_aniso_U_13
_atom_site_aniso_U_23
O11 0.0298(8) 0.0580(10) 0.0419(8) 0.0015(7) -0.0006(6) 0.0120(7)
O12 0.0309(8) 0.0531(10) 0.0472(9) 0.0006(7) 0.0049(6) 0.0235(7)
O31 0.0357(9) 0.1032(15) 0.0400(9) -0.0126(9) -0.0047(7) 0.0184(9)
O32 0.0632(11) 0.1043(16) 0.0400(9) 0.0143(11) 0.0041(8) 0.0312(10)
C1 0.0315(10) 0.0327(10) 0.0278(9) -0.0002(8) 0.0081(8) -0.0007(8)
C2 0.0311(10) 0.0347(10) 0.0302(9) -0.0012(8) 0.0092(8) 0.0044(8)
C3 0.0385(11) 0.0376(11) 0.0278(9) 0.0042(9) 0.0101(8) 0.0019(8)
C4 0.0538(13) 0.0360(12) 0.0346(10) 0.0017(10) 0.0163(9) 0.0080(9)
C5 0.0473(12) 0.0403(12) 0.0431(12) -0.0119(10) 0.0179(10) 0.0020(10)
C6 0.0317(10) 0.0422(12) 0.0374(10) -0.0053(9) 0.0080(8) -0.0029(9)
C11 0.0309(10) 0.0359(11) 0.0291(9) 0.0011(8) 0.0043(8) -0.0004(8)
C31 0.0448(12) 0.0493(13) 0.0313(10) 0.0082(10) 0.0049(9) 0.0053(10)
N1A 0.0739(18) 0.0752(19) 0.0587(15) -0.0258(16) 0.0056(13) -0.0193(13)
N2A 0.0437(12) 0.0649(16) 0.0723(16) 0.0022(12) -0.0012(11) -0.0088(13)
N3A 0.0558(14) 0.0620(15) 0.0601(14) 0.0054(12) 0.0124(11) -0.0059(12)
C1A 0.0401(11) 0.0448(12) 0.0371(11) -0.0091(10) 0.0061(9) -0.0013(10)
O1W 0.1022(18) 0.0861(17) 0.166(3) 0.0114(15) 0.0878(18) 0.0111(18)

loop_
_atom_site_type_symbol
_atom_site_label
_atom_site_fract_x
_atom_site_fract_y
_atom_site_fract_z
_atom_site_U_iso_or_equiv
_atom_site_thermal_displace_type
_atom_site_calc_flag
_atom_site_refinement_flags
_atom_site_occupancy
O O11 0.66357(7) 0.4840(3) 0.52173(7) 0.0458(5) Uani . . 1.000
O O12 0.77147(7) 0.5771(3) 0.53995(7) 0.0453(5) Uani . . 1.000
O O31 0.94195(8) 0.1767(4) 0.71504(8) 0.0632(7) Uani . . 1.000
O O32 0.91247(10) -0.0160(4) 0.79184(8) 0.0717(7) Uani . . 1.000
C C1 0.74351(9) 0.2626(4) 0.60568(8) 0.0309(6) Uani . . 1.000
C C2 0.80914(9) 0.2562(4) 0.64532(9) 0.0320(6) Uani . . 1.000
C C3 0.82785(10) 0.0833(4) 0.69596(9) 0.0346(6) Uani . . 1.000
C C4 0.78025(11) -0.0864(4) 0.70603(10) 0.0408(7) Uani . . 1.000
C C5 0.71536(11) -0.0851(4) 0.66614(10) 0.0426(7) Uani . . 1.000
C C6 0.69681(10) 0.0894(4) 0.61645(9) 0.0376(6) Uani . . 1.000
C C11 0.72328(9) 0.4525(4) 0.55200(9) 0.0330(6) Uani . . 1.000
C C31 0.89860(11) 0.0781(5) 0.73853(10) 0.0433(7) Uani . . 1.000
N N1A 0.92726(17) 0.4335(6) 0.55135(12) 0.0725(10) Uani . . 1.000
N N2A 1.01868(12) 0.5649(5) 0.63160(13) 0.0645(9) Uani . . 1.000
N N3A 0.92136(13) 0.8032(5) 0.60519(13) 0.0604(8) Uani . . 1.000
C C1A 0.95621(11) 0.6008(5) 0.59668(10) 0.0419(7) Uani . . 1.000
O O1W 0.55885(14) 0.6030(5) 0.57132(16) 0.1076(13) Uani . . 1.000
H H2 0.84080 0.36830 0.63800 0.0380 Uiso calc R 1.000
H H4 0.79230 -0.20140 0.73990 0.0490 Uiso calc R 1.000
H H5 0.68410 -0.20140 0.67270 0.0510 Uiso calc R 1.000
H H6 0.65290 0.09120 0.59010 0.0450 Uiso calc R 1.000
H H12 0.75000 0.75000 0.50000 0.102(16) Uiso . . 1.000
H H31 1.00000 0.146(11) 0.75000 0.112(17) Uiso . . 1.000
H H11A 0.882(2) 0.434(8) 0.5312(19) 0.107(13) Uiso . . 1.000
H H12A 0.952(2) 0.330(10) 0.539(2) 0.121(18) Uiso . . 1.000
H H21A 1.0371(18) 0.437(7) 0.6227(17) 0.088(12) Uiso . . 1.000
H H22A 1.0417(16) 0.679(7) 0.6666(16) 0.084(10) Uiso . . 1.000
H H31A 0.877(3) 0.841(11) 0.578(3) 0.16(2) Uiso . . 1.000
H H32A 0.9406(15) 0.897(6) 0.6354(15) 0.059(9) Uiso . . 1.000
H H11W 0.57800 0.56590 0.61220 0.1290 Uiso . R 1.000
H H12W 0.59240 0.58380 0.54880 0.1290 Uiso . R 1.000

loop_
_atom_type_symbol
_atom_type_description
_atom_type_scat_dispersion_real
_atom_type_scat_dispersion_imag
_atom_type_scat_source
C C 0.0033 0.0016 'International Tables Vol C Tables 4.2.6.8 and 6.1.1.4'
H H 0.0000 0.0000 'International Tables Vol C Tables 4.2.6.8 and 6.1.1.4'
N N 0.0061 0.0033 'International Tables Vol C Tables 4.2.6.8 and 6.1.1.4'
O O 0.0106 0.0060 'International Tables Vol C Tables 4.2.6.8 and 6.1.1.4'

loop_
_geom_angle_atom_site_label_1
_geom_angle_atom_site_label_2
_geom_angle_atom_site_label_3
_geom_angle_site_symmetry_1
_geom_angle_site_symmetry_2
_geom_angle_site_symmetry_3
_geom_angle
_geom_angle_publ_flag
C11 O12 H12 . . . 112.00 no
C31 O31 H31 . . . 112.1(12) no
H11W O1W H12W . . . 109.00 no
H11A N1A H12A . . . 119(4) no
C1A N1A H12A . . . 118(3) no
C1A N1A H11A . . . 123(3) no
H21A N2A H22A . . . 121(3) no
C1A N2A H21A . . . 115(3) no
C1A N2A H22A . . . 123(2) no
H31A N3A H32A . . . 122(4) no
C1A N3A H31A . . . 123(4) no
C1A N3A H32A . . . 115(2) no
C2 C1 C11 . . . 120.45(18) no
C6 C1 C11 . . . 120.45(17) no
C2 C1 C6 . . . 119.10(18) no
C1 C2 C3 . . . 120.62(19) no
C2 C3 C4 . . . 119.23(19) no
C4 C3 C31 . . . 120.48(19) no
C2 C3 C31 . . . 120.29(19) no
C3 C4 C5 . . . 120.52(19) no
C4 C5 C6 . . . 120.0(2) no
C1 C6 C5 . . . 120.49(19) no
O12 C11 C1 . . . 115.91(17) no
O11 C11 O12 . . . 123.21(19) no
O11 C11 C1 . . . 120.88(18) no
O31 C31 O32 . . . 123.9(2) no
O31 C31 C3 . . . 115.07(19) no
O32 C31 C3 . . . 121.1(2) no
C1 C2 H2 . . . 120.00 no
C3 C2 H2 . . . 120.00 no
C3 C4 H4 . . . 120.00 no
C5 C4 H4 . . . 120.00 no
C6 C5 H5 . . . 120.00 no
C4 C5 H5 . . . 120.00 no
C5 C6 H6 . . . 120.00 no
C1 C6 H6 . . . 120.00 no
N1A C1A N2A . . . 120.2(3) no
N1A C1A N3A . . . 118.4(3) no
N2A C1A N3A . . . 121.4(2) no

loop_
_geom_bond_atom_site_label_1
_geom_bond_atom_site_label_2
_geom_bond_site_symmetry_1
_geom_bond_site_symmetry_2
_geom_bond_distance
_geom_bond_publ_flag
O11 C11 . . 1.240(2) no
O12 C11 . . 1.291(3) no
O31 C31 . . 1.282(3) no
O32 C31 . . 1.231(3) no
O12 H12 . . 1.2400 no
O31 H31 . . 1.241(6) no
O1W H12W . . 0.9800 no
O1W H11W . . 0.9000 no
N1A C1A . . 1.325(4) no
N2A C1A . . 1.319(4) no
N3A C1A . . 1.318(4) no
N1A H12A . . 0.85(5) no
N1A H11A . . 0.92(4) no
N2A H22A . . 0.98(4) no
N2A H21A . . 0.82(4) no
N3A H31A . . 0.96(6) no
N3A H32A . . 0.83(3) no
C1 C2 . . 1.393(3) no
C1 C11 . . 1.501(3) no
C1 C6 . . 1.397(3) no
C2 C3 . . 1.395(3) no
C3 C4 . . 1.394(3) no
C3 C31 . . 1.500(3) no
C4 C5 . . 1.382(3) no
C5 C6 . . 1.385(3) no
C2 H2 . . 0.9300 no
C4 H4 . . 0.9300 no
C5 H5 . . 0.9300 no
C6 H6 . . 0.9300 no

loop_
_geom_hbond_atom_site_label_D
_geom_hbond_atom_site_label_H
_geom_hbond_atom_site_label_A
_geom_hbond_site_symmetry_A
_geom_hbond_distance_DH
_geom_hbond_distance_HA
_geom_hbond_distance_DA
_geom_hbond_angle_DHA
_geom_hbond_publ_flag
N1A H11A O12 . 0.92(4) 2.50(4) 3.284(4) 144(3) yes
N1A H12A O1W 5_545 0.85(5) 2.44(5) 3.156(5) 144(4) yes
N2A H21A O1W 5_545 0.82(4) 2.19(4) 2.972(4) 161(4) yes
N2A H22A O32 2_766 0.98(4) 1.92(4) 2.854(3) 158(3) yes
N3A H31A O12 . 0.96(6) 2.52(6) 3.253(3) 133(4) yes
N3A H31A O11 7_666 0.96(6) 2.31(6) 3.050(3) 134(5) yes
N3A H32A O31 1_565 0.83(3) 2.28(3) 3.034(3) 153(3) yes
O1W H11W O32 6_656 0.90 2.12 2.982(4) 160 yes
O1W H12W O11 . 0.98 1.84 2.806(4) 166 yes
O12 H12 O12 7_666 1.24 1.24 2.483(2) 180 yes
O31 H31 O31 2_756 1.241(6) 1.241(6) 2.462(2) 165(5) yes

loop_
_geom_torsion_atom_site_label_1
_geom_torsion_atom_site_label_2
_geom_torsion_atom_site_label_3
_geom_torsion_atom_site_label_4
_geom_torsion_site_symmetry_1
_geom_torsion_site_symmetry_2
_geom_torsion_site_symmetry_3
_geom_torsion_site_symmetry_4
_geom_torsion
_geom_torsion_publ_flag
C6 C1 C2 C3 . . . . -1.4(3) no
C11 C1 C2 C3 . . . . 178.81(18) no
C2 C1 C6 C5 . . . . 0.5(3) no
C11 C1 C6 C5 . . . . -179.71(19) no
C2 C1 C11 O11 . . . . -170.30(19) no
C2 C1 C11 O12 . . . . 9.8(3) no
C6 C1 C11 O11 . . . . 9.9(3) no
C6 C1 C11 O12 . . . . -170.02(18) no
C1 C2 C3 C4 . . . . 0.9(3) no
C1 C2 C3 C31 . . . . -179.85(19) no
C2 C3 C4 C5 . . . . 0.5(3) no
C31 C3 C4 C5 . . . . -178.8(2) no
C2 C3 C31 O31 . . . . -20.3(3) no
C2 C3 C31 O32 . . . . 159.9(2) no
C4 C3 C31 O31 . . . . 159.0(2) no
C4 C3 C31 O32 . . . . -20.9(3) no
C3 C4 C5 C6 . . . . -1.4(3) no
C4 C5 C6 C1 . . . . 0.9(3) no

loop_
_cod_related_entry_id
_cod_related_entry_database
_cod_related_entry_code
1 ChemSpider 30654271
